data_7202972
loop_
_publ_author_name
'Broker, Grant A.'
'Tiekink, Edward R. T.'

_publ_section_title
;
 Co-crystal formation between 2,2&#x2032;-dithiodibenzoic acid and each
 of 4,4&#x2032;-bipyridine, trans-1,2-bis(4-pyridyl)ethene and
 1,2-bis(4-pyridyl)ethane
;
_journal_issue 11
_journal_name_full CrystEngComm
_journal_page_first 1096
_journal_paper_doi 10.1039/b707690h
_journal_volume 9
_journal_year 2007
_chemical_formula_moiety 'C26 H22 N2 O4 S2'
_chemical_formula_sum 'C26 H22 N2 O4 S2'
_chemical_formula_weight 490.58
_chemical_name_systematic
;
?
;
_space_group_IT_number 15
_symmetry_cell_setting monoclinic
_symmetry_space_group_name_Hall '-C 2yc'
_symmetry_space_group_name_H-M 'C 1 2/c 1'
_atom_sites_solution_hydrogens geom
_atom_sites_solution_primary direct
_atom_sites_solution_secondary difmap
_audit_creation_method SHELXL-97
_cell_angle_alpha 90
_cell_angle_beta 125.715(2)
_cell_angle_gamma 90
_cell_formula_units_Z 8
_cell_length_a 28.8615(9)
_cell_length_b 10.1880(4)
_cell_length_c 19.9562(8)
_cell_measurement_reflns_used 5604
_cell_measurement_temperature 120(2)
_cell_measurement_theta_max 27.5
_cell_measurement_theta_min 1.0
_cell_volume 4764.4(3)
_computing_cell_refinement 'DENZO (Otwinowski & Minor, 1997) & COLLECT (Hooft, R.W.W., 1998)'
_computing_data_collection 'COLLECT (Hooft, R.W.W., 1998)'
_computing_data_reduction 'DENZO (Otwinowski & Minor, 1997) & COLLECT (Hooft, R.W.W., 1998)'
_computing_molecular_graphics 'ORTEPII (Johnson, 1976) and DIAMOND (Crystal Impact, 2006'
_computing_publication_material SHELXL97
_computing_structure_refinement 'SHELXL97 (Sheldrick, 1997)'
_computing_structure_solution 'SHELXS97 (Sheldrick, 1997)'
_diffrn_ambient_temperature 120(2)
_diffrn_detector_area_resol_mean 9.091
_diffrn_measured_fraction_theta_full 0.999
_diffrn_measured_fraction_theta_max 0.999
_diffrn_measurement_device_type 'Bruker-Nonius 95mm CCD camera on \k-goniostat'
_diffrn_measurement_method '\f & \w scans'
_diffrn_radiation_monochromator graphite
_diffrn_radiation_source 'Bruker-Nonius FR591 rotating anode'
_diffrn_radiation_type MoK\a
_diffrn_radiation_wavelength 0.71069
_diffrn_reflns_av_R_equivalents 0.064
_diffrn_reflns_av_sigmaI/netI 0.056
_diffrn_reflns_limit_h_max 34
_diffrn_reflns_limit_h_min -36
_diffrn_reflns_limit_k_max 12
_diffrn_reflns_limit_k_min -12
_diffrn_reflns_limit_l_max 24
_diffrn_reflns_limit_l_min -25
_diffrn_reflns_number 27316
_diffrn_reflns_theta_full 26.5
_diffrn_reflns_theta_max 26.5
_diffrn_reflns_theta_min 1.7
_diffrn_standards_decay_% 0
_diffrn_standards_number 0
_exptl_absorpt_coefficient_mu 0.260
_exptl_absorpt_correction_T_max 1
_exptl_absorpt_correction_T_min 0.736
_exptl_absorpt_correction_type multi-scan
_exptl_absorpt_process_details 'SADABS V2.10 (Sheldrick, 2003)'
_exptl_crystal_colour colourless
_exptl_crystal_density_diffrn 1.368
_exptl_crystal_density_method 'not measured'
_exptl_crystal_description block
_exptl_crystal_F_000 2048
_exptl_crystal_size_max 0.20
_exptl_crystal_size_mid 0.12
_exptl_crystal_size_min 0.08
_refine_diff_density_max 0.62
_refine_diff_density_min -0.32
_refine_diff_density_rms 0.075
_refine_ls_extinction_method none
_refine_ls_goodness_of_fit_ref 1.06
_refine_ls_hydrogen_treatment constr
_refine_ls_matrix_type full
_refine_ls_number_parameters 350
_refine_ls_number_reflns 4938
_refine_ls_number_restraints 2
_refine_ls_restrained_S_all 1.06
_refine_ls_R_factor_all 0.096
_refine_ls_R_factor_gt 0.053
_refine_ls_shift/su_max <0.001
_refine_ls_shift/su_mean 0.000
_refine_ls_structure_factor_coef Fsqd
_refine_ls_weighting_details 'calc w=1/[\s^2^(Fo^2^)+(0.0769P)^2^+3.6574P] where P=(Fo^2^+2Fc^2^)/3'
_refine_ls_weighting_scheme calc
_refine_ls_wR_factor_gt 0.130
_refine_ls_wR_factor_ref 0.153
_reflns_number_gt 3297
_reflns_number_total 4938
_reflns_threshold_expression I>2\s(I)
_cod_data_source_file b707690h.txt
_cod_data_source_block (HO2C)C6H4SSC6H4(CO2H).{1,2-bis(pyridine)ethane}(3)
_cod_original_sg_symbol_H-M C2/c
_cod_database_code 7202972

loop_
_symmetry_equiv_pos_as_xyz
'x, y, z'
'-x, y, -z+1/2'
'x+1/2, y+1/2, z'
'-x+1/2, y+1/2, -z+1/2'
'-x, -y, -z'
'x, -y, z-1/2'
'-x+1/2, -y+1/2, -z'
'x+1/2, -y+1/2, z-1/2'

loop_
_atom_site_label
_atom_site_type_symbol
_atom_site_fract_x
_atom_site_fract_y
_atom_site_fract_z
_atom_site_U_iso_or_equiv
_atom_site_adp_type
_atom_site_occupancy
_atom_site_symmetry_multiplicity
_atom_site_calc_flag
_atom_site_refinement_flags
_atom_site_disorder_assembly
_atom_site_disorder_group
S1 S 0.11207(3) 0.86354(7) 0.43387(4) 0.0388(2) Uani 1 1 d . . .
S2 S 0.12251(3) 1.04926(7) 0.40438(5) 0.0418(2) Uani 1 1 d . . .
O1 O 0.10724(10) 0.5484(2) 0.57932(14) 0.0488(5) Uani 1 1 d D . .
H1O H 0.0866(13) 0.487(3) 0.5479(19) 0.073 Uiso 1 1 d D . .
O2 O 0.08147(8) 0.6373(2) 0.46002(13) 0.0457(5) Uani 1 1 d . . .
O3 O 0.19967(10) 1.36825(19) 0.35201(14) 0.0465(5) Uani 1 1 d D . .
H3O H 0.1748(11) 1.427(3) 0.328(2) 0.070 Uiso 1 1 d D . .
O4 O 0.12529(8) 1.2792(2) 0.34296(12) 0.0471(5) Uani 1 1 d . . .
N2 N -0.14157(11) -0.4173(2) 0.20588(15) 0.0464(6) Uani 1 1 d . A .
N1 N 0.04568(12) 0.3528(2) 0.48400(18) 0.0478(7) Uani 0.731(5) 1 d P A 1
C3 C -0.02919(14) 0.1518(3) 0.3831(2) 0.0468(8) Uani 0.731(5) 1 d P A 1
C1 C 0.02789(19) 0.3356(5) 0.4028(3) 0.0437(12) Uani 0.731(5) 1 d P A 1
H1 H 0.0417 0.3946 0.3814 0.052 Uiso 0.731(5) 1 calc PR A 1
C2 C -0.0090(2) 0.2363(5) 0.3521(3) 0.0431(12) Uani 0.731(5) 1 d P A 1
H2 H -0.0199 0.2269 0.2972 0.052 Uiso 0.731(5) 1 calc PR A 1
C4 C -0.01365(16) 0.1698(4) 0.4614(2) 0.0379(11) Uani 0.731(5) 1 d P A 1
H4 H -0.0282 0.1139 0.4832 0.045 Uiso 0.731(5) 1 calc PR A 1
C5 C 0.02335(17) 0.2700(4) 0.5085(2) 0.0396(11) Uani 0.731(5) 1 d P A 1
H5 H 0.0336 0.2803 0.5629 0.048 Uiso 0.731(5) 1 calc PR A 1
N1' N 0.04568(12) 0.3528(2) 0.48400(18) 0.0478(7) Uani 0.269(5) 1 d P A 2
C3' C -0.02919(14) 0.1518(3) 0.3831(2) 0.0468(8) Uani 0.269(5) 1 d P A 2
C1A C 0.0041(7) 0.3761(13) 0.4233(11) 0.069(5) Uani 0.269(5) 1 d P A 2
H1A H -0.0080 0.4647 0.4086 0.083 Uiso 0.269(5) 1 calc PR A 2
C2A C -0.0296(7) 0.2749(15) 0.3699(11) 0.075(5) Uani 0.269(5) 1 d P A 2
H2A H -0.0574 0.3015 0.3145 0.090 Uiso 0.269(5) 1 calc PR A 2
C4A C 0.0313(7) 0.1258(13) 0.4656(12) 0.082(5) Uani 0.269(5) 1 d P A 2
H4A H 0.0443 0.0377 0.4795 0.098 Uiso 0.269(5) 1 calc PR A 2
C5A C 0.0676(6) 0.2273(13) 0.5205(9) 0.064(4) Uani 0.269(5) 1 d P A 2
H5A H 0.1016 0.2132 0.5741 0.077 Uiso 0.269(5) 1 calc PR A 2
C6 C -0.07091(14) 0.0441(3) 0.3292(2) 0.0494(8) Uani 1 1 d . . .
H6A H -0.0890 0.0098 0.3552 0.059 Uiso 1 1 calc R A 1
H6B H -0.1013 0.0815 0.2749 0.059 Uiso 1 1 calc R A 1
C7 C -0.04247(13) -0.0667(3) 0.3168(2) 0.0497(8) Uani 1 1 d . A .
H7A H -0.0077 -0.0917 0.3712 0.060 Uiso 1 1 calc R . .
H7B H -0.0302 -0.0344 0.2826 0.060 Uiso 1 1 calc R . .
C8 C -0.07820(12) -0.1876(3) 0.27654(18) 0.0424(7) Uani 1 1 d . . .
C9 C -0.13709(12) -0.1888(3) 0.23465(18) 0.0418(7) Uani 1 1 d . A .
H9 H -0.1568 -0.1106 0.2298 0.050 Uiso 1 1 calc R . .
C10 C -0.16667(13) -0.3039(3) 0.20018(18) 0.0422(7) Uani 1 1 d . . .
H10 H -0.2070 -0.3025 0.1709 0.051 Uiso 1 1 calc R A .
C11 C -0.08528(15) -0.4157(4) 0.2446(2) 0.0650(10) Uani 1 1 d . . .
H11 H -0.0668 -0.4948 0.2475 0.078 Uiso 1 1 calc R A .
C12 C -0.05277(14) -0.3052(4) 0.2805(2) 0.0612(10) Uani 1 1 d . A .
H12 H -0.0126 -0.3094 0.3082 0.073 Uiso 1 1 calc R . .
C14 C 0.14376(10) 0.7576(3) 0.58333(17) 0.0340(6) Uani 1 1 d . . .
C15 C 0.14798(10) 0.8662(3) 0.54341(17) 0.0330(6) Uani 1 1 d . . .
C16 C 0.18199(11) 0.9718(3) 0.59103(18) 0.0379(7) Uani 1 1 d . . .
H16 H 0.1853 1.0453 0.5648 0.045 Uiso 1 1 calc R . .
C17 C 0.21100(13) 0.9715(3) 0.67556(19) 0.0462(8) Uani 1 1 d . . .
H17 H 0.2338 1.0449 0.7069 0.055 Uiso 1 1 calc R . .
C18 C 0.20716(13) 0.8645(3) 0.71518(19) 0.0477(8) Uani 1 1 d . . .
H18 H 0.2274 0.8640 0.7735 0.057 Uiso 1 1 calc R . .
C19 C 0.17356(12) 0.7586(3) 0.66880(18) 0.0411(7) Uani 1 1 d . . .
H19 H 0.1708 0.6854 0.6957 0.049 Uiso 1 1 calc R . .
C13 C 0.10760(11) 0.6425(3) 0.53468(19) 0.0379(7) Uani 1 1 d . . .
C21 C 0.21204(12) 1.1594(3) 0.40913(16) 0.0329(6) Uani 1 1 d . . .
C20 C 0.19305(11) 1.0486(3) 0.42846(16) 0.0334(6) Uani 1 1 d . . .
C22 C 0.26830(13) 1.1611(3) 0.43336(18) 0.0403(7) Uani 1 1 d . . .
H22 H 0.2816 1.2357 0.4208 0.048 Uiso 1 1 calc R . .
C23 C 0.30490(12) 1.0574(3) 0.47496(18) 0.0395(7) Uani 1 1 d . . .
H23 H 0.3432 1.0612 0.4917 0.047 Uiso 1 1 calc R . .
C24 C 0.28530(12) 0.9478(3) 0.49209(17) 0.0377(7) Uani 1 1 d . . .
H24 H 0.3099 0.8750 0.5196 0.045 Uiso 1 1 calc R . .
C25 C 0.22989(11) 0.9438(3) 0.46928(16) 0.0366(7) Uani 1 1 d . . .
H25 H 0.2169 0.8683 0.4817 0.044 Uiso 1 1 calc R . .
C26 C 0.17443(13) 1.2739(3) 0.36472(16) 0.0373(7) Uani 1 1 d . . .

loop_
_atom_site_aniso_label
_atom_site_aniso_U_11
_atom_site_aniso_U_22
_atom_site_aniso_U_33
_atom_site_aniso_U_23
_atom_site_aniso_U_13
_atom_site_aniso_U_12
S1 0.0291(4) 0.0384(4) 0.0322(4) 0.0073(3) 0.0084(3) -0.0079(3)
S2 0.0318(4) 0.0386(4) 0.0388(4) 0.0120(3) 0.0115(3) -0.0037(3)
O1 0.0605(14) 0.0348(12) 0.0554(15) 0.0066(10) 0.0363(13) -0.0077(10)
O2 0.0360(11) 0.0424(13) 0.0398(13) 0.0055(10) 0.0114(10) -0.0119(9)
O3 0.0692(15) 0.0273(11) 0.0561(14) 0.0028(10) 0.0439(13) -0.0044(10)
O4 0.0437(12) 0.0398(12) 0.0384(12) 0.0097(9) 0.0130(10) -0.0070(9)
N2 0.0546(16) 0.0370(15) 0.0379(15) -0.0019(12) 0.0215(13) 0.0075(12)
N1 0.0513(17) 0.0363(16) 0.0613(19) 0.0033(13) 0.0360(16) -0.0064(13)
C3 0.0504(19) 0.0382(19) 0.051(2) -0.0032(15) 0.0290(17) -0.0037(14)
C1 0.044(2) 0.045(3) 0.040(3) 0.007(2) 0.023(2) -0.010(2)
C2 0.040(3) 0.048(3) 0.040(3) 0.000(2) 0.022(2) -0.004(2)
C4 0.038(2) 0.035(2) 0.038(2) 0.0022(17) 0.0208(19) -0.0057(17)
C5 0.046(3) 0.040(2) 0.034(2) -0.0007(18) 0.023(2) -0.0074(19)
N1 0.0513(17) 0.0363(16) 0.0613(19) 0.0033(13) 0.0360(16) -0.0064(13)
C3 0.0504(19) 0.0382(19) 0.051(2) -0.0032(15) 0.0290(17) -0.0037(14)
C1A 0.053(9) 0.032(8) 0.077(11) -0.015(7) 0.012(9) -0.001(6)
C2A 0.057(10) 0.039(9) 0.064(11) 0.003(7) -0.001(8) -0.006(7)
C4A 0.095(12) 0.021(7) 0.137(16) -0.010(8) 0.073(12) -0.004(7)
C5A 0.045(7) 0.044(8) 0.081(10) 0.006(7) 0.023(7) -0.002(6)
C6 0.0483(18) 0.0432(19) 0.0486(19) -0.0028(15) 0.0237(16) -0.0027(15)
C7 0.0377(16) 0.060(2) 0.0463(19) -0.0059(16) 0.0217(15) -0.0033(15)
C8 0.0396(16) 0.0457(18) 0.0349(16) -0.0031(14) 0.0178(14) 0.0010(14)
C9 0.0386(16) 0.0366(17) 0.0433(17) -0.0027(14) 0.0201(14) 0.0038(13)
C10 0.0404(16) 0.0386(18) 0.0443(18) -0.0055(14) 0.0228(15) 0.0003(14)
C11 0.056(2) 0.052(2) 0.056(2) -0.0099(18) 0.0151(18) 0.0201(18)
C12 0.0398(17) 0.067(2) 0.055(2) -0.0139(19) 0.0152(16) 0.0145(17)
C14 0.0277(13) 0.0356(16) 0.0402(16) 0.0049(13) 0.0206(13) 0.0002(12)
C15 0.0237(12) 0.0369(16) 0.0358(15) 0.0029(12) 0.0158(12) -0.0014(11)
C16 0.0352(15) 0.0374(17) 0.0423(17) -0.0007(13) 0.0234(14) -0.0088(12)
C17 0.0439(17) 0.056(2) 0.0460(19) -0.0139(15) 0.0305(16) -0.0185(15)
C18 0.0471(17) 0.065(2) 0.0342(16) -0.0004(15) 0.0257(15) -0.0046(16)
C19 0.0397(16) 0.0468(18) 0.0426(18) 0.0053(14) 0.0274(15) -0.0005(14)
C13 0.0311(14) 0.0342(16) 0.0495(19) 0.0066(14) 0.0242(15) 0.0008(12)
C21 0.0443(15) 0.0308(15) 0.0212(13) -0.0052(11) 0.0178(12) -0.0074(12)
C20 0.0354(14) 0.0359(16) 0.0227(14) -0.0018(12) 0.0135(12) -0.0087(12)
C22 0.0588(19) 0.0319(16) 0.0415(17) -0.0095(13) 0.0356(16) -0.0134(14)
C23 0.0424(16) 0.0385(17) 0.0451(18) -0.0085(14) 0.0298(15) -0.0075(13)
C24 0.0413(16) 0.0374(17) 0.0329(16) -0.0017(12) 0.0209(13) -0.0037(13)
C25 0.0370(15) 0.0360(16) 0.0304(15) 0.0029(12) 0.0161(13) -0.0076(12)
C26 0.0521(18) 0.0322(16) 0.0254(14) -0.0061(12) 0.0214(14) -0.0099(13)

loop_
_atom_type_symbol
_atom_type_description
_atom_type_scat_dispersion_real
_atom_type_scat_dispersion_imag
_atom_type_scat_source
C C 0.0033 0.0016 'International Tables Vol C Tables 4.2.6.8 and 6.1.1.4'
H H 0.0000 0.0000 'International Tables Vol C Tables 4.2.6.8 and 6.1.1.4'
N N 0.0061 0.0033 'International Tables Vol C Tables 4.2.6.8 and 6.1.1.4'
O O 0.0106 0.0060 'International Tables Vol C Tables 4.2.6.8 and 6.1.1.4'
S S 0.1246 0.1234 'International Tables Vol C Tables 4.2.6.8 and 6.1.1.4'

loop_
_geom_angle_atom_site_label_1
_geom_angle_atom_site_label_2
_geom_angle_atom_site_label_3
_geom_angle
_geom_angle_site_symmetry_1
_geom_angle_site_symmetry_3
_geom_angle_publ_flag
C15 S1 S2 104.97(9) . . ?
C20 S2 S1 104.63(9) . . ?
C10 N2 C11 117.2(3) . . ?
C5 N1 C1 115.0(3) . . ?
C4 C3 C2 119.3(3) . . ?
C4 C3 C6 120.3(3) . . ?
C2 C3 C6 120.3(3) . . ?
C2 C1 N1 123.1(4) . . ?
C3 C2 C1 118.3(4) . . ?
C3 C4 C5 119.2(3) . . ?
N1 C5 C4 125.0(4) . . ?
C1A N1 C5A 128.0(9) . . ?
C2A C3 C6 130.9(7) . . ?
C2A C3 C4A 104.6(8) . . ?
C6 C3 C4A 123.9(5) . . ?
N1 C1A C2A 119.9(13) . . ?
C3 C2A C1A 130.5(14) . . ?
C5A C4A C3 123.5(11) . . ?
C4A C5A N1 110.6(12) . . ?
C7 C6 C3 112.2(3) . . ?
C7 C6 C3 112.2(3) . . ?
C3 C6 C3 0.0(5) . . ?
C6 C7 C8 115.7(2) . . ?
C12 C8 C9 116.7(3) . . ?
C12 C8 C7 120.3(3) . . ?
C9 C8 C7 123.1(3) . . ?
C10 C9 C8 119.5(3) . . ?
N2 C10 C9 123.3(3) . . ?
N2 C11 C12 123.0(3) . . ?
C11 C12 C8 120.2(3) . . ?
C19 C14 C15 119.5(3) . . ?
C19 C14 C13 120.0(3) . . ?
C15 C14 C13 120.5(2) . . ?
C16 C15 C14 118.7(3) . . ?
C16 C15 S1 121.4(2) . . ?
C14 C15 S1 119.9(2) . . ?
C17 C16 C15 121.1(3) . . ?
C16 C17 C18 120.4(3) . . ?
C19 C18 C17 119.3(3) . . ?
C18 C19 C14 121.1(3) . . ?
O2 C13 O1 123.7(3) . . ?
O2 C13 C14 122.0(2) . . ?
O1 C13 C14 114.3(3) . . ?
C22 C21 C20 118.4(3) . . ?
C22 C21 C26 119.6(2) . . ?
C20 C21 C26 122.0(2) . . ?
C25 C20 C21 119.5(2) . . ?
C25 C20 S2 121.3(2) . . ?
C21 C20 S2 119.1(2) . . ?
C23 C22 C21 121.8(3) . . ?
C22 C23 C24 119.2(3) . . ?
C23 C24 C25 120.2(3) . . ?
C24 C25 C20 120.8(3) . . ?
O4 C26 O3 123.9(3) . . ?
O4 C26 C21 122.8(2) . . ?
O3 C26 C21 113.3(2) . . ?

loop_
_geom_bond_atom_site_label_1
_geom_bond_atom_site_label_2
_geom_bond_distance
_geom_bond_site_symmetry_2
_geom_bond_publ_flag
S1 C15 1.791(3) . ?
S1 S2 2.0552(10) . ?
S2 C20 1.798(3) . ?
O1 C13 1.313(3) . ?
O2 C13 1.216(3) . ?
O3 C26 1.317(3) . ?
O4 C26 1.218(3) . ?
N2 C10 1.333(4) . ?
N2 C11 1.331(4) . ?
N1 C5 1.317(4) . ?
N1 C1 1.395(5) . ?
C3 C4 1.362(5) . ?
C3 C2 1.374(5) . ?
C3 C6 1.515(4) . ?
C1 C2 1.387(6) . ?
C4 C5 1.377(5) . ?
N1 C1A 1.125(15) . ?
N1 C5A 1.425(14) . ?
C3 C2A 1.281(15) . ?
C3 C6 1.515(4) . ?
C3 C4A 1.573(18) . ?
C1A C2A 1.391(19) . ?
C4A C5A 1.42(2) . ?
C6 C7 1.500(4) . ?
C7 C8 1.503(4) . ?
C8 C12 1.383(4) . ?
C8 C9 1.389(4) . ?
C9 C10 1.376(4) . ?
C11 C12 1.370(5) . ?
C14 C19 1.392(4) . ?
C14 C15 1.409(4) . ?
C14 C13 1.492(4) . ?
C15 C16 1.391(4) . ?
C16 C17 1.378(4) . ?
C17 C18 1.388(4) . ?
C18 C19 1.383(4) . ?
C21 C22 1.398(4) . ?
C21 C20 1.403(4) . ?
C21 C26 1.483(4) . ?
C20 C25 1.387(4) . ?
C22 C23 1.377(4) . ?
C23 C24 1.382(4) . ?
C24 C25 1.384(4) . ?

loop_
_geom_torsion_atom_site_label_1
_geom_torsion_atom_site_label_2
_geom_torsion_atom_site_label_3
_geom_torsion_atom_site_label_4
_geom_torsion
_geom_torsion_site_symmetry_1
_geom_torsion_site_symmetry_2
_geom_torsion_site_symmetry_3
_geom_torsion_site_symmetry_4
_geom_torsion_publ_flag
C15 S1 S2 C20 80.80(12) . . . . ?
C5 N1 C1 C2 -2.2(7) . . . . ?
C4 C3 C2 C1 1.5(7) . . . . ?
C6 C3 C2 C1 178.2(4) . . . . ?
N1 C1 C2 C3 0.6(8) . . . . ?
C2 C3 C4 C5 -1.9(6) . . . . ?
C6 C3 C4 C5 -178.6(3) . . . . ?
C1 N1 C5 C4 1.8(6) . . . . ?
C3 C4 C5 N1 0.2(6) . . . . ?
C5A N1 C1A C2A -8(3) . . . . ?
C6 C3 C2A C1A 169.5(16) . . . . ?
C4A C3 C2A C1A -20(3) . . . . ?
N1 C1A C2A C3 18(4) . . . . ?
C2A C3 C4A C5A 15.6(19) . . . . ?
C6 C3 C4A C5A -172.6(11) . . . . ?
C3 C4A C5A N1 -9.5(19) . . . . ?
C1A N1 C5A C4A 5(2) . . . . ?
C4 C3 C6 C7 -108.7(4) . . . . ?
C2 C3 C6 C7 74.7(4) . . . . ?
C4 C3 C6 C3 0(100) . . . . ?
C2 C3 C6 C3 0(28) . . . . ?
C2A C3 C6 C7 124.5(15) . . . . ?
C4A C3 C6 C7 -45.0(8) . . . . ?
C2A C3 C6 C3 0(100) . . . . ?
C4A C3 C6 C3 0(100) . . . . ?
C3 C6 C7 C8 169.9(3) . . . . ?
C3 C6 C7 C8 169.9(3) . . . . ?
C6 C7 C8 C12 -163.9(3) . . . . ?
C6 C7 C8 C9 15.7(4) . . . . ?
C12 C8 C9 C10 0.3(4) . . . . ?
C7 C8 C9 C10 -179.4(3) . . . . ?
C11 N2 C10 C9 -2.5(5) . . . . ?
C8 C9 C10 N2 1.2(5) . . . . ?
C10 N2 C11 C12 2.4(5) . . . . ?
N2 C11 C12 C8 -1.0(6) . . . . ?
C9 C8 C12 C11 -0.3(5) . . . . ?
C7 C8 C12 C11 179.3(3) . . . . ?
C19 C14 C15 C16 0.0(4) . . . . ?
C13 C14 C15 C16 179.8(2) . . . . ?
C19 C14 C15 S1 177.6(2) . . . . ?
C13 C14 C15 S1 -2.6(3) . . . . ?
S2 S1 C15 C16 -9.5(2) . . . . ?
S2 S1 C15 C14 172.94(18) . . . . ?
C14 C15 C16 C17 -0.3(4) . . . . ?
S1 C15 C16 C17 -177.9(2) . . . . ?
C15 C16 C17 C18 0.5(4) . . . . ?
C16 C17 C18 C19 -0.5(4) . . . . ?
C17 C18 C19 C14 0.2(4) . . . . ?
C15 C14 C19 C18 0.1(4) . . . . ?
C13 C14 C19 C18 -179.7(3) . . . . ?
C19 C14 C13 O2 -179.1(3) . . . . ?
C15 C14 C13 O2 1.0(4) . . . . ?
C19 C14 C13 O1 0.1(4) . . . . ?
C15 C14 C13 O1 -179.7(2) . . . . ?
C22 C21 C20 C25 -1.2(4) . . . . ?
C26 C21 C20 C25 179.3(2) . . . . ?
C22 C21 C20 S2 175.64(19) . . . . ?
C26 C21 C20 S2 -3.9(3) . . . . ?
S1 S2 C20 C25 -8.2(2) . . . . ?
S1 S2 C20 C21 175.04(18) . . . . ?
C20 C21 C22 C23 0.3(4) . . . . ?
C26 C21 C22 C23 179.8(3) . . . . ?
C21 C22 C23 C24 1.1(4) . . . . ?
C22 C23 C24 C25 -1.4(4) . . . . ?
C23 C24 C25 C20 0.5(4) . . . . ?
C21 C20 C25 C24 0.8(4) . . . . ?
S2 C20 C25 C24 -175.9(2) . . . . ?
C22 C21 C26 O4 -179.0(3) . . . . ?
C20 C21 C26 O4 0.5(4) . . . . ?
C22 C21 C26 O3 0.6(3) . . . . ?
C20 C21 C26 O3 -179.9(2) . . . . ?
